data_7100106
loop_
_publ_author_name
'R. Winpenny'
'Andrei S. Batsanov'
'Finn Krebs Larsen'
'Chris Muryn'
'Jacob Overgaard'
'S.J. Teat'
'Grigore A. Timco'

_publ_section_title
;
Influencing The Nuclearity and Constitution of
Heterometallic Rings Via Templates
;
_journal_name_full 'Chemical Communications'
_journal_paper_doi 10.1039/b504912a
_journal_year 2005
_chemical_formula_sum 'C97 H182 Cd Cr8 F9 N O37'
_chemical_formula_weight 2653.84
_space_group_IT_number 14
_symmetry_cell_setting monoclinic
_symmetry_space_group_name_Hall '-P 2yn'
_symmetry_space_group_name_H-M 'P 1 21/n 1'
_cell_angle_alpha 90.00
_cell_angle_beta 91.663(4)
_cell_angle_gamma 90.00
_cell_formula_units_Z 4
_cell_length_a 19.3987(8)
_cell_length_b 22.2606(8)
_cell_length_c 31.3094(14)
_cell_measurement_temperature 100(2)
_cell_volume 13514.5(10)
_diffrn_ambient_temperature 100(2)
_exptl_crystal_density_diffrn 1.304
_cod_depositor_comments
;
The following automatic conversions were performed:
'_symmetry_cell_setting' value 'Monoclinic' changed to 'monoclinic'
according to '/home/saulius/struct/CIF-dictionaries/cif_core.dic'
dictionary named 'cif_core.dic' version 2.4.1 from 2010-06-29.

Automatic conversion script
Id: cif_fix_enum 1527 2010-12-29 10:47:43Z saulius 
;
_cod_original_sg_symbol_H-M 'P 21/n'
_cod_database_code 7100106

loop_
_symmetry_equiv_pos_as_xyz
'x, y, z'
'-x+1/2, y+1/2, -z+1/2'
'-x, -y, -z'
'x-1/2, -y-1/2, z-1/2'

loop_
_atom_site_label
_atom_site_type_symbol
_atom_site_fract_x
_atom_site_fract_y
_atom_site_fract_z
_atom_site_U_iso_or_equiv
_atom_site_adp_type
_atom_site_occupancy
_atom_site_symmetry_multiplicity
_atom_site_calc_flag
_atom_site_refinement_flags
_atom_site_disorder_assembly
_atom_site_disorder_group
Cd9 Cd 0.21123(4) 0.78669(4) 0.02031(3) 0.0557(3) Uani 1 1 d . . .
Cr1 Cr 0.14673(8) 0.87855(7) 0.10210(6) 0.0392(4) Uani 1 1 d . . .
Cr2 Cr 0.37246(10) 0.75071(8) -0.02355(5) 0.0463(5) Uani 1 1 d . . .
Cr3 Cr 0.53974(9) 0.71830(8) 0.00219(5) 0.0424(5) Uani 1 1 d . . .
Cr4 Cr 0.63174(8) 0.73089(8) 0.09500(5) 0.0406(5) Uani 1 1 d . . .
Cr5 Cr 0.62676(8) 0.81453(8) 0.18401(5) 0.0421(5) Uani 1 1 d . . .
Cr6 Cr 0.51193(9) 0.86721(8) 0.25378(5) 0.0421(5) Uani 1 1 d . J .
Cr7 Cr 0.34879(10) 0.91935(14) 0.25923(7) 0.0832(9) Uani 1 1 d D . .
Cr8 Cr 0.19990(9) 0.91527(10) 0.20318(6) 0.0534(6) Uani 1 1 d . . .
F1 F 0.2050(3) 0.8674(2) 0.15311(18) 0.0397(13) Uani 1 1 d . L .
F2 F 0.2243(3) 0.8584(3) 0.07040(19) 0.0445(14) Uani 1 1 d . . .
F3 F 0.3285(3) 0.7822(3) 0.02453(19) 0.0487(15) Uani 1 1 d . . .
F4 F 0.4445(3) 0.7210(2) 0.01512(17) 0.0390(13) Uani 1 1 d . . .
F5 F 0.5628(3) 0.7599(2) 0.05451(16) 0.0332(12) Uani 1 1 d . . .
F6 F 0.5818(3) 0.7634(2) 0.14188(16) 0.0362(13) Uani 1 1 d . . .
F7 F 0.5410(3) 0.8550(3) 0.19565(17) 0.0395(13) Uani 1 1 d . . .
F8 F 0.4152(3) 0.8641(3) 0.23670(17) 0.0471(15) Uani 1 1 d . J .
F9 F 0.2985(3) 0.9196(2) 0.20684(17) 0.0388(13) Uani 1 1 d . L .
O1 O 0.1134(4) 0.7969(3) 0.1077(3) 0.0491(19) Uani 1 1 d . A .
O2 O 0.1865(5) 0.7327(4) 0.0789(3) 0.067(2) Uani 1 1 d . A .
O3 O 0.0891(4) 0.8927(3) 0.0517(3) 0.054(2) Uani 1 1 d . . .
O4 O 0.1007(4) 0.8104(4) 0.0112(3) 0.068(3) Uani 1 1 d . . .
O5 O 0.2141(5) 0.7001(4) -0.0152(3) 0.071(3) Uani 1 1 d . B .
O6 O 0.3257(4) 0.6744(4) -0.0190(3) 0.054(2) Uani 1 1 d . B .
O7 O 0.2332(4) 0.8422(4) -0.0379(3) 0.059(2) Uani 1 1 d . C .
O8 O 0.3089(4) 0.7804(4) -0.0669(2) 0.056(2) Uani 1 1 d . C .
O9 O 0.4256(4) 0.8263(3) -0.0291(2) 0.0460(18) Uani 1 1 d . D .
O10 O 0.5360(4) 0.7951(3) -0.0278(2) 0.0440(18) Uani 1 1 d . D .
O11 O 0.4225(5) 0.7180(4) -0.0733(2) 0.056(2) Uani 1 1 d . E .
O12 O 0.5204(4) 0.6765(4) -0.0510(2) 0.055(2) Uani 1 1 d . E .
O13 O 0.5466(4) 0.6405(3) 0.0314(2) 0.0466(18) Uani 1 1 d . . .
O14 O 0.5808(4) 0.6565(3) 0.0997(2) 0.0433(17) Uani 1 1 d . . .
O15 O 0.6372(4) 0.7157(4) -0.0123(3) 0.055(2) Uani 1 1 d . F .
O16 O 0.6893(4) 0.6984(3) 0.0510(3) 0.0489(19) Uani 1 1 d . F .
O17 O 0.6818(3) 0.8059(4) 0.0885(2) 0.0437(18) Uani 1 1 d . H .
O18 O 0.6481(3) 0.8705(3) 0.1384(2) 0.0421(17) Uani 1 1 d . H .
O19 O 0.7006(4) 0.6977(4) 0.1349(3) 0.052(2) Uani 1 1 d . I .
O20 O 0.7152(4) 0.7750(4) 0.1796(3) 0.053(2) Uani 1 1 d . I .
O21 O 0.6770(4) 0.8680(4) 0.2218(2) 0.054(2) Uani 1 1 d . J .
O22 O 0.6066(4) 0.8776(4) 0.2760(2) 0.057(2) Uani 1 1 d . J .
O23 O 0.6067(4) 0.7542(3) 0.2278(2) 0.0499(19) Uani 1 1 d . K .
O24 O 0.5109(4) 0.7796(4) 0.2613(2) 0.054(2) Uani 1 1 d . J .
O33 O 0.1963(6) 0.9866(4) 0.1683(3) 0.091(4) Uani 1 1 d . L .
O34 O 0.1764(4) 0.9640(3) 0.1007(2) 0.0414(17) Uani 1 1 d . L .
O35 O 0.1007(5) 0.9070(8) 0.2019(3) 0.127(6) Uani 1 1 d . L .
O36 O 0.0661(3) 0.9027(3) 0.1358(3) 0.0486(19) Uani 1 1 d . L .
C1 C 0.1353(7) 0.7459(5) 0.0994(5) 0.067(4) Uani 1 1 d U . .
C2 C 0.0955(13) 0.6960(11) 0.1272(8) 0.071(7) Uiso 0.50 1 d PDU A 1
C3 C 0.070(2) 0.718(2) 0.1697(11) 0.131(15) Uiso 0.50 1 d PDU A 1
C4 C 0.035(2) 0.680(2) 0.0980(14) 0.17(2) Uiso 0.50 1 d PDU A 1
C5 C 0.1411(15) 0.6416(13) 0.1339(10) 0.085(9) Uiso 0.50 1 d PDU A 1
C2A C 0.0773(15) 0.6964(13) 0.1023(9) 0.090(9) Uiso 0.50 1 d PDU A 2
C3A C 0.0488(19) 0.7017(17) 0.1467(10) 0.109(12) Uiso 0.50 1 d PDU A 2
C4A C 0.020(2) 0.707(2) 0.0693(12) 0.18(2) Uiso 0.50 1 d PDU A 2
C5A C 0.107(3) 0.6342(19) 0.0962(14) 0.158(18) Uiso 0.50 1 d PDU A 2
C6 C 0.0690(6) 0.8572(6) 0.0225(4) 0.056(3) Uani 1 1 d U . .
C7 C 0.0037(7) 0.8746(7) -0.0031(5) 0.075(3) Uani 1 1 d U . .
C8 C 0.0214(9) 0.9293(8) -0.0321(5) 0.088(4) Uani 1 1 d U . .
C9 C -0.0504(7) 0.8941(9) 0.0291(6) 0.095(5) Uani 1 1 d U . .
C10 C -0.0210(9) 0.8227(8) -0.0317(7) 0.113(6) Uani 1 1 d U . .
C11 C 0.2630(7) 0.6643(6) -0.0185(4) 0.064(4) Uani 1 1 d U . .
C12 C 0.2405(10) 0.5922(10) -0.0167(7) 0.052(6) Uiso 0.50 1 d PDU B 1
C13 C 0.2530(17) 0.577(2) -0.0642(8) 0.123(14) Uiso 0.50 1 d PDU B 1
C14 C 0.1643(12) 0.5808(18) -0.0059(11) 0.108(12) Uiso 0.50 1 d PDU B 1
C15 C 0.2898(14) 0.5559(15) 0.0131(8) 0.085(9) Uiso 0.50 1 d PDU B 1
C12A C 0.2440(11) 0.6004(12) -0.0286(7) 0.080(10) Uiso 0.50 1 d PDU B 2
C13A C 0.2910(16) 0.5693(19) -0.0612(10) 0.110(12) Uiso 0.50 1 d PDU B 2
C14A C 0.1674(12) 0.5967(15) -0.0438(9) 0.084(9) Uiso 0.50 1 d PDU B 2
C15A C 0.2541(17) 0.572(2) 0.0163(9) 0.115(13) Uiso 0.50 1 d PDU B 2
C16 C 0.2601(7) 0.8181(6) -0.0689(4) 0.062(3) Uani 1 1 d U . .
C17 C 0.2399(9) 0.8353(7) -0.1171(6) 0.048(5) Uiso 0.60 1 d PDU C 1
C18 C 0.1810(14) 0.8815(9) -0.1157(16) 0.081(16) Uiso 0.60 1 d PDU C 1
C19 C 0.2136(10) 0.7754(8) -0.1360(7) 0.064(6) Uiso 0.60 1 d PDU C 1
C20 C 0.3002(11) 0.8597(10) -0.1428(8) 0.079(7) Uiso 0.60 1 d PDU C 1
C17A C 0.2218(15) 0.8219(13) -0.1102(10) 0.072(9) Uiso 0.40 1 d PDU C 2
C18A C 0.189(2) 0.8846(13) -0.115(2) 0.08(2) Uiso 0.40 1 d PDU C 2
C19A C 0.1666(18) 0.7725(15) -0.1146(14) 0.092(12) Uiso 0.40 1 d PDU C 2
C20A C 0.2784(18) 0.8126(17) -0.1431(13) 0.101(13) Uiso 0.40 1 d PDU C 2
C21 C 0.4895(6) 0.8323(5) -0.0365(3) 0.043(3) Uani 1 1 d U . .
C22 C 0.5200(10) 0.8923(8) -0.0552(5) 0.039(6) Uiso 0.50 1 d PDU D 1
C23 C 0.5809(13) 0.9177(15) -0.0279(9) 0.105(11) Uiso 0.50 1 d PDU D 1
C24 C 0.4604(12) 0.9381(12) -0.0590(8) 0.075(8) Uiso 0.50 1 d PDU D 1
C25 C 0.5438(15) 0.8726(15) -0.0998(8) 0.100(11) Uiso 0.50 1 d PDU D 1
C22A C 0.5020(9) 0.8901(8) -0.0609(5) 0.052(7) Uiso 0.50 1 d PDU D 2
C23A C 0.4941(11) 0.9412(10) -0.0279(7) 0.060(6) Uiso 0.50 1 d PDU D 2
C24A C 0.4508(11) 0.8987(12) -0.0992(7) 0.068(7) Uiso 0.50 1 d PDU D 2
C25A C 0.5771(10) 0.8863(11) -0.0762(7) 0.060(6) Uiso 0.50 1 d PDU D 2
C26 C 0.4747(7) 0.6881(5) -0.0799(4) 0.050(3) Uani 1 1 d U . .
C27 C 0.4944(11) 0.6699(8) -0.1241(6) 0.052(7) Uiso 0.50 1 d PDU E 1
C28 C 0.5126(12) 0.7281(9) -0.1485(7) 0.053(6) Uiso 0.50 1 d PDU E 1
C29 C 0.4279(12) 0.6415(11) -0.1441(8) 0.056(7) Uiso 0.50 1 d PDU E 1
C30 C 0.5543(13) 0.6238(13) -0.1240(13) 0.059(13) Uiso 0.50 1 d PDU E 1
C27A C 0.4773(10) 0.6634(8) -0.1248(6) 0.052(7) Uiso 0.50 1 d PDU E 2
C28A C 0.4758(12) 0.7187(9) -0.1550(8) 0.056(6) Uiso 0.50 1 d PDU E 2
C29A C 0.4142(12) 0.6224(12) -0.1345(11) 0.079(10) Uiso 0.50 1 d PDU E 2
C30A C 0.5451(11) 0.6275(11) -0.1303(11) 0.039(9) Uiso 0.50 1 d PDU E 2
C31 C 0.6880(7) 0.7019(5) 0.0109(4) 0.054(3) Uani 1 1 d U . .
C32 C 0.7593(14) 0.6927(12) -0.0083(9) 0.090(11) Uiso 0.50 1 d PDU F 1
C33 C 0.763(3) 0.7298(17) -0.0501(12) 0.127(18) Uiso 0.50 1 d PDU F 1
C34 C 0.753(2) 0.6244(14) -0.0181(13) 0.137(15) Uiso 0.50 1 d PDU F 1
C35 C 0.8221(15) 0.7056(13) 0.0222(9) 0.077(8) Uiso 0.50 1 d PDU F 1
C32A C 0.7510(12) 0.6862(9) -0.0147(7) 0.068(9) Uiso 0.50 1 d PDU F 2
C33A C 0.7697(16) 0.7446(11) -0.0390(9) 0.063(8) Uiso 0.50 1 d PDU F 2
C34A C 0.7330(19) 0.6343(12) -0.0462(10) 0.110(12) Uiso 0.50 1 d PDU F 2
C35A C 0.8102(15) 0.6679(13) 0.0172(9) 0.082(9) Uiso 0.50 1 d PDU F 2
C36 C 0.5544(6) 0.6242(5) 0.0702(4) 0.044(3) Uani 1 1 d U . .
C37 C 0.5277(7) 0.5634(5) 0.0804(4) 0.055(3) Uani 1 1 d U . .
C38 C 0.5620(8) 0.5185(6) 0.0490(5) 0.074(4) Uani 1 1 d U . .
C39 C 0.4486(8) 0.5646(8) 0.0714(7) 0.103(5) Uani 1 1 d U . .
C40 C 0.5489(11) 0.5458(6) 0.1278(5) 0.097(5) Uani 1 1 d U . .
C41 C 0.6784(5) 0.8573(6) 0.1038(4) 0.045(3) Uani 1 1 d U . .
C42 C 0.767(3) 0.934(2) 0.1011(14) 0.11(2) Uiso 0.20 1 d PDU G 1
C43 C 0.832(3) 0.975(4) 0.107(3) 0.17(4) Uiso 0.20 1 d PDU G 1
C44 C 0.700(3) 0.972(3) 0.103(2) 0.080(19) Uiso 0.20 1 d PDU G 1
C45 C 0.771(2) 0.8988(19) 0.0585(14) 0.031(10) Uiso 0.20 1 d PDU G 1
C42A C 0.7149(6) 0.9088(5) 0.0823(3) 0.043(3) Uiso 0.80 1 d PDU H 2
C43A C 0.7778(10) 0.9218(11) 0.1130(7) 0.116(9) Uiso 0.80 1 d PDU H 2
C44A C 0.6673(9) 0.9643(8) 0.0788(5) 0.076(5) Uiso 0.80 1 d PDU H 2
C45A C 0.7402(10) 0.8892(9) 0.0379(5) 0.091(6) Uiso 0.80 1 d PDU H 2
C46 C 0.7327(6) 0.7244(7) 0.1645(5) 0.058(3) Uani 1 1 d U . .
C47 C 0.7992(14) 0.7007(10) 0.1875(7) 0.077(11) Uiso 0.50 1 d PDU I 1
C48 C 0.8277(14) 0.7377(11) 0.2252(7) 0.062(7) Uiso 0.50 1 d PDU I 1
C49 C 0.851(2) 0.6978(16) 0.1515(9) 0.097(13) Uiso 0.50 1 d PDU I 1
C50 C 0.7788(15) 0.6376(11) 0.2021(9) 0.074(8) Uiso 0.50 1 d PDU I 1
C47A C 0.7984(12) 0.6928(11) 0.1810(7) 0.061(8) Uiso 0.50 1 d PDU I 2
C48A C 0.806(2) 0.7094(17) 0.2284(9) 0.124(14) Uiso 0.50 1 d PDU I 2
C49A C 0.8580(19) 0.7185(16) 0.1557(10) 0.090(11) Uiso 0.50 1 d PDU I 2
C50A C 0.793(2) 0.6247(13) 0.1753(12) 0.120(13) Uiso 0.50 1 d PDU I 2
C51 C 0.6640(6) 0.8848(6) 0.2572(5) 0.060(3) Uani 1 1 d U . .
C52 C 0.7114(16) 0.9127(14) 0.2952(10) 0.073(10) Uiso 0.35 1 d PDU J 1
C53 C 0.684(3) 0.9713(18) 0.3149(15) 0.089(15) Uiso 0.35 1 d PDU J 1
C54 C 0.774(2) 0.925(2) 0.2670(15) 0.114(16) Uiso 0.35 1 d PDU J 1
C55 C 0.728(2) 0.8653(16) 0.3299(13) 0.084(12) Uiso 0.35 1 d PDU J 1
C52A C 0.7192(8) 0.9237(7) 0.2820(5) 0.052(5) Uiso 0.65 1 d PDU J 2
C53A C 0.6877(19) 0.9526(13) 0.3219(9) 0.121(13) Uiso 0.65 1 d PDU J 2
C54A C 0.7483(11) 0.9721(9) 0.2521(7) 0.076(6) Uiso 0.65 1 d PDU J 2
C55A C 0.7743(15) 0.8765(12) 0.2947(9) 0.123(10) Uiso 0.65 1 d PDU J 2
C56 C 0.5542(6) 0.7435(6) 0.2495(4) 0.050(3) Uani 1 1 d U . .
C57 C 0.5394(9) 0.6812(11) 0.2662(5) 0.043(7) Uiso 0.50 1 d PDU K 1
C58 C 0.6018(13) 0.640(2) 0.2564(9) 0.065(13) Uiso 0.50 1 d PDU K 1
C59 C 0.4736(11) 0.6596(12) 0.2414(7) 0.063(7) Uiso 0.50 1 d PDU K 1
C60 C 0.5273(11) 0.6837(11) 0.3149(6) 0.047(6) Uiso 0.50 1 d PDU K 1
C57A C 0.5426(10) 0.6737(12) 0.2579(7) 0.053(8) Uiso 0.50 1 d PDU K 2
C58A C 0.6127(15) 0.640(3) 0.2587(12) 0.10(2) Uiso 0.50 1 d PDU K 2
C59A C 0.4952(14) 0.6517(15) 0.2204(8) 0.083(9) Uiso 0.50 1 d PDU K 2
C60A C 0.5064(15) 0.6669(15) 0.3011(8) 0.075(8) Uiso 0.50 1 d PDU K 2
O25 O 0.4893(5) 0.8734(4) 0.3139(2) 0.058(2) Uani 1 1 d DU . .
O26 O 0.3952(5) 0.9365(6) 0.3150(3) 0.043(3) Uani 0.60 1 d PDU L 1
C61 C 0.4437(6) 0.9053(7) 0.3314(4) 0.043(4) Uani 0.60 1 d PDU L 1
C62 C 0.4464(8) 0.9140(7) 0.3800(5) 0.054(5) Uiso 0.60 1 d PDU L 1
C63 C 0.3883(11) 0.9509(10) 0.3976(8) 0.077(7) Uiso 0.60 1 d PDU L 1
C64 C 0.5142(11) 0.9443(11) 0.3910(9) 0.097(9) Uiso 0.60 1 d PDU L 1
C65 C 0.4455(14) 0.8524(11) 0.4005(13) 0.136(13) Uiso 0.60 1 d PDU L 1
O26A O 0.3792(11) 0.8783(11) 0.3139(5) 0.078(6) Uani 0.40 1 d PDU L 2
C61A C 0.4350(7) 0.869(2) 0.3347(7) 0.077(7) Uani 0.40 1 d PDU L 2
C62A C 0.4577(15) 0.8604(14) 0.3817(8) 0.102(12) Uiso 0.40 1 d PDU L 2
C63A C 0.4101(17) 0.9013(18) 0.4056(13) 0.097(12) Uiso 0.40 1 d PDU L 2
C64A C 0.5294(15) 0.8646(17) 0.4014(12) 0.083(11) Uiso 0.40 1 d PDU L 2
C65A C 0.432(2) 0.7966(16) 0.385(2) 0.18(3) Uiso 0.40 1 d PDU L 2
O27 O 0.5108(4) 0.9536(4) 0.2447(2) 0.0481(18) Uani 1 1 d U . .
O28 O 0.4044(4) 0.9884(4) 0.2388(4) 0.103(4) Uani 1 1 d DU L .
C66 C 0.4666(6) 0.9936(5) 0.2407(4) 0.057(3) Uani 1 1 d DU L .
C67 C 0.4951(6) 1.0565(5) 0.2316(3) 0.049(3) Uiso 0.85 1 d PDU L 1
C68 C 0.5093(9) 1.0821(10) 0.2772(5) 0.102(7) Uiso 0.85 1 d PDU L 1
C69 C 0.4435(9) 1.0983(9) 0.2071(5) 0.090(6) Uiso 0.85 1 d PDU L 1
C70 C 0.5637(9) 1.0541(10) 0.2075(5) 0.092(6) Uiso 0.85 1 d PDU L 1
C67A C 0.473(3) 1.0621(6) 0.2414(15) 0.056(14) Uiso 0.15 1 d PDU L 2
C68A C 0.479(4) 1.110(3) 0.2773(19) 0.07(2) Uiso 0.15 1 d PDU L 2
C69A C 0.405(3) 1.072(3) 0.2150(19) 0.043(16) Uiso 0.15 1 d PDU L 2
C70A C 0.535(3) 1.066(3) 0.212(2) 0.06(2) Uiso 0.15 1 d PDU L 2
O29 O 0.2957(4) 0.8549(6) 0.2786(3) 0.094(4) Uani 1 1 d U L .
O30 O 0.2043(5) 0.8424(5) 0.2391(3) 0.073(3) Uani 1 1 d U L .
C71 C 0.2453(8) 0.8250(5) 0.2663(4) 0.058(3) Uani 1 1 d U . .
C72 C 0.2383(11) 0.7669(11) 0.2895(7) 0.081(10) Uiso 0.60 1 d PDU L 1
C73 C 0.1942(15) 0.7205(17) 0.2649(10) 0.133(13) Uiso 0.60 1 d PDU L 1
C74 C 0.3124(12) 0.7425(16) 0.2959(10) 0.106(10) Uiso 0.60 1 d PDU L 1
C75 C 0.2074(12) 0.7789(11) 0.3333(7) 0.075(7) Uiso 0.60 1 d PDU L 1
C72A C 0.2437(13) 0.7721(12) 0.2947(8) 0.056(10) Uiso 0.40 1 d PDU L 2
C73A C 0.1713(16) 0.753(2) 0.2790(12) 0.096(13) Uiso 0.40 1 d PDU L 2
C74A C 0.2963(18) 0.723(2) 0.2832(14) 0.109(16) Uiso 0.40 1 d PDU L 2
C75A C 0.2447(19) 0.7815(18) 0.3433(9) 0.081(11) Uiso 0.40 1 d PDU L 2
O32 O 0.1887(5) 0.9622(5) 0.2538(3) 0.083(3) Uani 1 1 d DU L .
O31 O 0.2876(5) 0.9870(4) 0.2775(4) 0.059(3) Uani 0.70 1 d PDU L 1
C76 C 0.2260(6) 0.9915(7) 0.2769(6) 0.056(5) Uani 0.70 1 d PDU L 1
C77 C 0.1874(7) 1.0327(6) 0.3074(4) 0.058(4) Uiso 0.70 1 d PDU L 1
C78 C 0.2043(10) 1.0966(9) 0.2906(6) 0.083(6) Uiso 0.70 1 d PDU L 1
C79 C 0.2188(9) 1.0236(9) 0.3533(6) 0.071(5) Uiso 0.70 1 d PDU L 1
C80 C 0.1079(9) 1.0224(9) 0.3069(6) 0.080(6) Uiso 0.70 1 d PDU L 1
O31A O 0.2758(9) 0.9478(11) 0.2973(5) 0.039(5) Uani 0.30 1 d PDU L 2
C76A C 0.2277(16) 0.9771(17) 0.2830(10) 0.041(7) Uani 0.30 1 d PDU L 2
C77A C 0.2161(17) 1.0224(12) 0.3193(8) 0.048(8) Uiso 0.30 1 d PDU L 2
C78A C 0.143(2) 1.049(3) 0.3089(19) 0.13(2) Uiso 0.30 1 d PDU L 2
C79A C 0.270(3) 1.074(2) 0.322(2) 0.14(2) Uiso 0.30 1 d PDU L 2
C80A C 0.216(3) 0.987(2) 0.3622(13) 0.095(16) Uiso 0.30 1 d PDU L 2
C81 C 0.1915(5) 1.0001(5) 0.1296(3) 0.039(2) Uani 1 1 d U . .
C82 C 0.2027(6) 1.0644(5) 0.1180(4) 0.050(2) Uani 1 1 d U L .
C83 C 0.1383(7) 1.1002(6) 0.1341(5) 0.071(4) Uani 1 1 d U . .
C84 C 0.2067(8) 1.0723(6) 0.0690(4) 0.069(3) Uani 1 1 d U . .
C85 C 0.2673(8) 1.0868(7) 0.1415(6) 0.085(5) Uani 1 1 d U . .
C86 C 0.0556(6) 0.9098(7) 0.1744(4) 0.060(3) Uani 1 1 d U . .
C87 C -0.0151(11) 0.9305(8) 0.1880(5) 0.068(8) Uiso 0.55 1 d PDU L 1
C88 C -0.0448(13) 0.9778(9) 0.1560(7) 0.062(7) Uiso 0.55 1 d PDU L 1
C89 C -0.0151(13) 0.9542(11) 0.2346(6) 0.071(7) Uiso 0.55 1 d PDU L 1
C90 C -0.0551(15) 0.8701(10) 0.1839(8) 0.084(8) Uiso 0.55 1 d PDU L 1
C87A C -0.0212(10) 0.9120(9) 0.1850(6) 0.039(6) Uiso 0.45 1 d PD L 2
C88A C -0.044(2) 0.9770(10) 0.1730(10) 0.081(11) Uiso 0.45 1 d PD L 2
C89A C -0.026(2) 0.9013(15) 0.2339(7) 0.096(11) Uiso 0.45 1 d PD L 2
C90A C -0.0646(17) 0.8650(12) 0.1592(9) 0.076(9) Uiso 0.45 1 d PD L 2
N1 N 0.3594(4) 0.8322(5) 0.1018(3) 0.049(2) Uani 1 1 d . . .
C100 C 0.3879(6) 0.7891(6) 0.1364(3) 0.052(3) Uani 1 1 d . . .
C101 C 0.4150(7) 0.7357(6) 0.1161(4) 0.063(4) Uani 1 1 d . . .
C102 C 0.3298(6) 0.7741(5) 0.1667(4) 0.053(3) Uani 1 1 d . . .
C103 C 0.4024(6) 0.8900(5) 0.0945(4) 0.051(3) Uani 1 1 d . . .
C104 C 0.4738(5) 0.8712(5) 0.0826(4) 0.049(3) Uani 1 1 d . . .
C105 C 0.4046(7) 0.9294(5) 0.1344(4) 0.057(3) Uani 1 1 d . . .
C106 C 0.3637(7) 0.9237(5) 0.0573(4) 0.054(3) Uani 1 1 d . . .
O50 O 0.2061(8) 0.9626(6) 0.9916(4) 0.125(5) Uani 1 1 d . . .

loop_
_atom_site_aniso_label
_atom_site_aniso_U_11
_atom_site_aniso_U_22
_atom_site_aniso_U_33
_atom_site_aniso_U_23
_atom_site_aniso_U_13
_atom_site_aniso_U_12
Cd9 0.0459(5) 0.0519(6) 0.0686(6) -0.0154(4) -0.0080(4) 0.0065(4)
Cr1 0.0241(8) 0.0346(9) 0.0587(11) -0.0032(8) -0.0038(7) 0.0008(7)
Cr2 0.0559(11) 0.0463(11) 0.0364(10) -0.0113(8) -0.0059(8) 0.0007(9)
Cr3 0.0491(11) 0.0390(10) 0.0399(10) -0.0007(7) 0.0119(8) 0.0066(8)
Cr4 0.0299(9) 0.0436(10) 0.0488(10) 0.0115(8) 0.0103(7) 0.0041(7)
Cr5 0.0274(9) 0.0547(11) 0.0439(10) 0.0106(8) -0.0048(7) -0.0065(8)
Cr6 0.0383(10) 0.0535(11) 0.0340(9) 0.0083(8) -0.0053(7) -0.0085(8)
Cr7 0.0273(10) 0.174(3) 0.0488(12) -0.0454(14) 0.0093(9) -0.0142(13)
Cr8 0.0404(10) 0.0809(14) 0.0391(10) 0.0102(9) 0.0068(8) 0.0292(10)
F1 0.029(3) 0.043(3) 0.048(3) 0.003(3) -0.004(2) 0.007(2)
F2 0.036(3) 0.043(4) 0.054(4) -0.006(3) 0.001(3) 0.004(3)
F3 0.050(4) 0.048(4) 0.048(4) -0.013(3) -0.003(3) 0.004(3)
F4 0.039(3) 0.042(3) 0.036(3) -0.005(2) 0.003(2) -0.003(3)
F5 0.032(3) 0.030(3) 0.038(3) 0.001(2) 0.008(2) 0.004(2)
F6 0.029(3) 0.043(3) 0.037(3) 0.005(2) 0.003(2) -0.002(2)
F7 0.030(3) 0.053(4) 0.036(3) 0.011(3) 0.002(2) -0.008(3)
F8 0.034(3) 0.071(4) 0.036(3) 0.003(3) 0.000(2) -0.018(3)
F9 0.032(3) 0.043(3) 0.042(3) -0.002(3) 0.013(2) -0.007(2)
O1 0.036(4) 0.039(5) 0.072(5) -0.006(4) 0.003(4) -0.008(3)
O2 0.073(6) 0.046(5) 0.083(6) -0.006(4) 0.016(5) 0.016(4)
O3 0.039(4) 0.044(5) 0.077(6) -0.010(4) -0.021(4) 0.005(3)
O4 0.043(5) 0.062(6) 0.098(7) -0.034(5) -0.016(4) 0.006(4)
O5 0.051(5) 0.083(7) 0.079(6) -0.035(5) -0.012(4) 0.001(5)
O6 0.038(5) 0.059(5) 0.063(5) -0.019(4) -0.006(4) 0.000(4)
O7 0.060(5) 0.052(5) 0.065(5) -0.019(4) -0.009(4) 0.012(4)
O8 0.058(5) 0.067(6) 0.044(4) -0.020(4) -0.012(4) 0.013(4)
O9 0.060(5) 0.034(4) 0.044(4) 0.000(3) -0.001(4) 0.006(4)
O10 0.053(5) 0.046(4) 0.034(4) 0.009(3) 0.017(3) 0.009(4)
O11 0.071(6) 0.068(6) 0.030(4) -0.012(4) 0.001(4) 0.007(5)
O12 0.075(6) 0.052(5) 0.039(4) -0.009(4) 0.016(4) -0.002(4)
O13 0.056(5) 0.039(4) 0.046(5) 0.001(3) 0.014(4) 0.006(3)
O14 0.043(4) 0.039(4) 0.049(4) 0.011(4) 0.008(3) 0.003(3)
O15 0.059(5) 0.055(5) 0.052(5) 0.000(4) 0.026(4) 0.015(4)
O16 0.039(4) 0.050(5) 0.058(5) 0.009(4) 0.017(4) 0.011(3)
O17 0.029(4) 0.049(5) 0.053(5) 0.012(4) 0.007(3) -0.005(3)
O18 0.028(4) 0.050(5) 0.049(4) 0.009(3) 0.001(3) -0.011(3)
O19 0.038(4) 0.059(5) 0.059(5) 0.014(4) -0.001(4) 0.010(4)
O20 0.028(4) 0.059(6) 0.070(5) 0.022(4) -0.006(4) 0.001(4)
O21 0.041(4) 0.084(6) 0.037(5) -0.002(4) -0.004(3) -0.012(4)
O22 0.051(5) 0.072(6) 0.046(5) 0.007(4) -0.024(4) -0.004(4)
O23 0.040(4) 0.053(5) 0.056(5) 0.012(4) -0.011(4) -0.007(4)
O24 0.052(5) 0.062(5) 0.047(5) 0.020(4) 0.006(4) 0.000(4)
O33 0.169(11) 0.052(6) 0.049(6) -0.010(4) -0.036(6) 0.056(6)
O34 0.047(4) 0.034(4) 0.043(4) 0.003(3) -0.004(3) -0.008(3)
O35 0.032(5) 0.282(19) 0.067(7) -0.010(9) 0.006(5) 0.044(8)
O36 0.024(4) 0.040(4) 0.081(6) -0.010(4) 0.002(4) 0.006(3)
C1 0.063(8) 0.030(7) 0.107(10) -0.006(7) 0.007(8) -0.003(6)
C6 0.028(5) 0.057(8) 0.083(8) -0.017(6) -0.009(5) -0.005(5)
C7 0.057(7) 0.069(8) 0.098(10) -0.010(6) -0.024(6) 0.000(6)
C8 0.085(11) 0.089(9) 0.089(10) 0.006(7) -0.003(7) 0.007(8)
C9 0.040(7) 0.146(15) 0.100(10) 0.021(9) -0.007(6) 0.013(8)
C10 0.079(11) 0.093(10) 0.160(16) -0.029(10) -0.082(10) -0.003(9)
C11 0.057(8) 0.061(8) 0.074(9) -0.037(7) -0.011(6) 0.003(7)
C16 0.069(8) 0.053(7) 0.064(8) -0.031(6) -0.020(6) 0.017(7)
C21 0.054(7) 0.047(7) 0.028(5) 0.006(5) 0.008(5) -0.004(6)
C26 0.067(8) 0.037(6) 0.046(7) 0.002(5) -0.003(6) 0.003(6)
C31 0.057(8) 0.042(7) 0.065(8) 0.016(6) 0.024(6) 0.013(6)
C36 0.050(6) 0.030(5) 0.052(7) 0.003(5) 0.022(5) 0.006(4)
C37 0.073(7) 0.033(6) 0.060(6) 0.003(5) 0.014(6) 0.002(5)
C38 0.094(9) 0.039(6) 0.090(9) -0.019(6) 0.023(8) -0.003(7)
C39 0.055(6) 0.077(11) 0.177(17) 0.028(11) 0.028(8) -0.010(6)
C40 0.186(16) 0.047(8) 0.059(7) 0.018(6) 0.005(8) -0.022(10)
C41 0.026(5) 0.061(8) 0.048(7) 0.022(6) -0.003(5) -0.002(5)
C46 0.027(6) 0.065(9) 0.082(9) 0.038(7) 0.008(6) 0.003(6)
C51 0.032(6) 0.074(9) 0.074(9) 0.029(7) -0.024(6) -0.016(6)
C56 0.046(7) 0.053(7) 0.050(7) 0.016(6) -0.011(6) -0.017(6)
O25 0.069(5) 0.068(6) 0.037(4) 0.009(4) -0.005(4) 0.002(4)
O26 0.025(5) 0.062(8) 0.044(7) -0.020(6) 0.008(5) -0.022(5)
C61 0.026(7) 0.079(11) 0.024(8) 0.015(7) 0.008(6) -0.032(6)
O26A 0.076(9) 0.095(15) 0.063(12) -0.003(12) 0.029(9) 0.006(13)
C61A 0.095(12) 0.087(17) 0.052(15) 0.010(15) 0.019(9) -0.020(16)
O27 0.029(4) 0.059(5) 0.056(5) 0.006(4) 0.000(3) -0.008(3)
O28 0.030(4) 0.085(7) 0.195(12) -0.078(8) -0.001(6) -0.005(4)
C66 0.031(5) 0.084(8) 0.057(7) -0.035(6) -0.007(5) 0.006(5)
O29 0.031(4) 0.164(10) 0.086(7) 0.077(7) 0.002(4) -0.018(5)
O30 0.059(5) 0.106(7) 0.054(5) 0.025(5) -0.001(4) -0.051(5)
C71 0.079(8) 0.042(7) 0.053(7) 0.015(5) 0.023(5) -0.005(5)
O32 0.076(6) 0.116(8) 0.057(5) -0.016(5) -0.012(4) 0.062(5)
O31 0.061(6) 0.054(7) 0.063(7) 0.003(6) 0.023(6) -0.008(6)
C76 0.067(7) 0.012(8) 0.090(11) 0.002(8) 0.044(8) -0.003(7)
O31A 0.054(11) 0.049(13) 0.016(10) -0.003(9) 0.012(7) -0.006(9)
C76A 0.065(13) 0.031(15) 0.030(12) 0.007(12) 0.029(9) 0.011(10)
C81 0.042(6) 0.035(5) 0.039(6) -0.003(4) -0.002(5) 0.010(4)
C82 0.053(6) 0.036(5) 0.060(6) -0.006(5) -0.005(5) 0.002(5)
C83 0.067(7) 0.053(7) 0.093(9) 0.006(7) 0.011(7) 0.024(6)
C84 0.085(10) 0.052(8) 0.069(6) 0.018(6) 0.013(6) 0.005(7)
C85 0.064(7) 0.059(8) 0.131(12) -0.039(9) -0.020(8) -0.008(6)
C86 0.029(6) 0.093(10) 0.059(8) 0.002(7) 0.010(6) 0.021(6)
N1 0.035(5) 0.073(7) 0.041(5) 0.014(5) 0.008(4) 0.010(5)
C100 0.059(7) 0.063(8) 0.036(6) 0.009(5) 0.011(5) 0.023(6)
C101 0.066(8) 0.048(7) 0.076(9) 0.006(6) 0.036(7) 0.014(6)
C102 0.052(7) 0.048(7) 0.061(7) 0.004(6) 0.021(6) -0.001(5)
C103 0.046(7) 0.047(7) 0.059(7) -0.010(5) 0.004(5) 0.002(5)
C104 0.034(6) 0.054(7) 0.058(7) -0.001(5) 0.005(5) 0.006(5)
C105 0.071(8) 0.047(7) 0.054(7) -0.003(6) 0.006(6) -0.001(6)
C106 0.074(8) 0.049(7) 0.040(6) 0.008(5) -0.009(6) -0.008(6)
O50 0.171(14) 0.093(9) 0.112(10) 0.008(7) -0.001(9) -0.014(9)

loop_
_geom_bond_atom_site_label_1
_geom_bond_atom_site_label_2
_geom_bond_distance
_geom_bond_site_symmetry_2
_geom_bond_publ_flag
Cd9 O4 2.219(8) . ?
Cd9 O5 2.227(9) . ?
Cd9 F2 2.247(6) . ?
Cd9 O7 2.251(9) . ?
Cd9 O2 2.256(9) . ?
Cd9 F3 2.277(6) . ?
Cr1 F2 1.881(6) . ?
Cr1 O3 1.932(8) . ?
Cr1 O1 1.939(7) . ?
Cr1 F1 1.946(6) . ?
Cr1 O36 1.986(7) . ?
Cr1 O34 1.988(7) . ?
Cr2 F3 1.887(6) . ?
Cr2 O8 1.923(8) . ?
Cr2 O6 1.933(8) . ?
Cr2 F4 1.939(6) . ?
Cr2 O9 1.983(8) . ?
Cr2 O11 1.997(8) . ?
Cr3 F4 1.904(6) . ?
Cr3 F5 1.923(5) . ?
Cr3 O12 1.935(8) . ?
Cr3 O10 1.952(7) . ?
Cr3 O15 1.958(8) . ?
Cr3 O13 1.963(7) . ?
Cr4 F6 1.924(5) . ?
Cr4 F5 1.927(5) . ?
Cr4 O14 1.937(7) . ?
Cr4 O16 1.940(7) . ?
Cr4 O17 1.945(7) . ?
Cr4 O19 1.947(8) . ?
Cr5 O21 1.923(8) . ?
Cr5 F6 1.931(6) . ?
Cr5 F7 1.936(6) . ?
Cr5 O20 1.936(8) . ?
Cr5 O18 1.948(7) . ?
Cr5 O23 1.967(8) . ?
Cr6 F8 1.938(6) . ?
Cr6 F7 1.940(6) . ?
Cr6 O27 1.945(8) . ?
Cr6 O25 1.951(8) . ?
Cr6 O22 1.959(8) . ?
Cr6 O24 1.965(9) . ?
Cr7 O29 1.878(10) . ?
Cr7 F9 1.884(6) . ?
Cr7 F8 1.929(7) . ?
Cr7 O26 1.977(8) . ?
Cr7 O31A 1.982(9) . ?
Cr7 O28 1.994(8) . ?
Cr7 O31 2.010(8) . ?
Cr7 O26A 2.013(10) . ?
Cr8 F1 1.901(6) . ?
Cr8 O32 1.915(9) . ?
Cr8 F9 1.916(5) . ?
Cr8 O33 1.926(9) . ?
Cr8 O35 1.931(10) . ?
Cr8 O30 1.974(10) . ?
O1 C1 1.242(14) . ?
O2 C1 1.234(16) . ?
O3 C6 1.261(14) . ?
O4 C6 1.264(14) . ?
O5 C11 1.247(15) . ?
O6 C11 1.237(15) . ?
O7 C16 1.239(15) . ?
O8 C16 1.265(14) . ?
O9 C21 1.274(13) . ?
O10 C21 1.250(13) . ?
O11 C26 1.233(14) . ?
O12 C26 1.274(14) . ?
O13 C36 1.270(13) . ?
O14 C36 1.266(13) . ?
O15 C31 1.247(15) . ?
O16 C31 1.255(14) . ?
O17 C41 1.243(14) . ?
O18 C41 1.282(14) . ?
O19 C46 1.252(16) . ?
O20 C46 1.273(16) . ?
O21 C51 1.205(16) . ?
O22 C51 1.285(15) . ?
O23 C56 1.263(14) . ?
O24 C56 1.227(15) . ?
O33 C81 1.252(13) . ?
O34 C81 1.239(12) . ?
O35 C86 1.210(16) . ?
O36 C86 1.240(14) . ?
C1 C2A 1.58(3) . ?
C1 C2 1.62(3) . ?
C2 C5 1.51(2) . ?
C2 C4 1.52(2) . ?
C2 C3 1.52(2) . ?
C2A C5A 1.51(2) . ?
C2A C3A 1.51(2) . ?
C2A C4A 1.52(2) . ?
C6 C7 1.531(18) . ?
C7 C10 1.53(2) . ?
C7 C9 1.54(2) . ?
C7 C8 1.56(2) . ?
C11 C12A 1.50(3) . ?
C11 C12 1.66(3) . ?
C12 C15 1.545(16) . ?
C12 C14 1.547(16) . ?
C12 C13 1.552(16) . ?
C12A C15A 1.550(16) . ?
C12A C14A 1.550(16) . ?
C12A C13A 1.550(16) . ?
C16 C17A 1.47(4) . ?
C16 C17 1.59(2) . ?
C17 C20 1.537(13) . ?
C17 C18 1.538(13) . ?
C17 C19 1.541(13) . ?
C17A C18A 1.538(14) . ?
C17A C19A 1.539(14) . ?
C17A C20A 1.540(14) . ?
C21 C22A 1.52(2) . ?
C21 C22 1.58(2) . ?
C22 C23 1.544(14) . ?
C22 C24 1.545(14) . ?
C22 C25 1.546(14) . ?
C22A C24A 1.546(14) . ?
C22A C23A 1.548(14) . ?
C22A C25A 1.548(14) . ?
C26 C27 1.50(2) . ?
C26 C27A 1.51(2) . ?
C27 C30 1.550(13) . ?
C27 C29 1.551(13) . ?
C27 C28 1.551(12) . ?
C27A C29A 1.551(13) . ?
C27A C28A 1.552(12) . ?
C27A C30A 1.552(13) . ?
C31 C32A 1.52(3) . ?
C31 C32 1.54(3) . ?
C32 C35 1.552(15) . ?
C32 C33 1.553(15) . ?
C32 C34 1.554(15) . ?
C32A C34A 1.551(15) . ?
C32A C33A 1.554(15) . ?
C32A C35A 1.555(15) . ?
C36 C37 1.488(15) . ?
C37 C39 1.55(2) . ?
C37 C38 1.563(17) . ?
C37 C40 1.579(19) . ?
C41 C42A 1.515(17) . ?
C42 C44 1.551(15) . ?
C42 C45 1.551(15) . ?
C42 C43 1.552(15) . ?
C42A C44A 1.544(14) . ?
C42A C45A 1.551(14) . ?
C42A C43A 1.558(14) . ?
C46 C47A 1.53(3) . ?
C46 C47 1.55(3) . ?
C47 C49 1.529(15) . ?
C47 C48 1.530(15) . ?
C47 C50 1.531(15) . ?
C47A C50A 1.530(15) . ?
C47A C49A 1.530(15) . ?
C47A C48A 1.534(15) . ?
C51 C52A 1.57(2) . ?
C51 C52 1.61(4) . ?
C52 C55 1.542(16) . ?
C52 C54 1.542(16) . ?
C52 C53 1.545(16) . ?
C52A C55A 1.542(16) . ?
C52A C54A 1.543(15) . ?
C52A C53A 1.548(16) . ?
C56 C57 1.51(3) . ?
C56 C57A 1.59(3) . ?
C57 C59 1.550(13) . ?
C57 C60 1.550(13) . ?
C57 C58 1.551(13) . ?
C57A C58A 1.548(13) . ?
C57A C59A 1.549(13) . ?
C57A C60A 1.550(13) . ?
O25 C61A 1.259(11) . ?
O25 C61 1.269(10) . ?
O26 C61 1.267(10) . ?
C61 C62 1.533(13) . ?
C62 C64 1.508(17) . ?
C62 C65 1.513(17) . ?
C62 C63 1.513(17) . ?
O26A C61A 1.264(11) . ?
C61A C62A 1.535(14) . ?
C62A C64A 1.507(17) . ?
C62A C65A 1.509(17) . ?
C62A C63A 1.511(17) . ?
O27 C66 1.239(13) . ?
O28 C66 1.210(13) . ?
C66 C67A 1.530(14) . ?
C66 C67 1.536(13) . ?
C67 C70 1.551(14) . ?
C67 C69 1.552(14) . ?
C67 C68 1.555(14) . ?
C67A C68A 1.548(15) . ?
C67A C70A 1.548(15) . ?
C67A C69A 1.548(15) . ?
O29 C71 1.235(16) . ?
O30 C71 1.212(16) . ?
C71 C72A 1.48(3) . ?
C71 C72 1.49(3) . ?
C72 C73 1.534(15) . ?
C72 C75 1.535(15) . ?
C72 C74 1.543(15) . ?
C72A C73A 1.535(15) . ?
C72A C75A 1.535(15) . ?
C72A C74A 1.539(15) . ?
O32 C76 1.201(10) . ?
O32 C76A 1.216(12) . ?
O31 C76 1.199(11) . ?
C76 C77 1.534(13) . ?
C77 C78 1.555(14) . ?
C77 C79 1.558(14) . ?
C77 C80 1.559(14) . ?
O31A C76A 1.212(12) . ?
C76A C77A 1.541(14) . ?
C77A C79A 1.560(15) . ?
C77A C80A 1.561(15) . ?
C77A C78A 1.562(15) . ?
C81 C82 1.494(15) . ?
C82 C85 1.517(18) . ?
C82 C84 1.548(18) . ?
C82 C83 1.578(17) . ?
C86 C87 1.52(2) . ?
C86 C87A 1.54(2) . ?
C87 C89 1.552(14) . ?
C87 C88 1.553(14) . ?
C87 C90 1.556(14) . ?
C87A C89A 1.554(14) . ?
C87A C90A 1.555(14) . ?
C87A C88A 1.556(14) . ?
N1 C100 1.539(14) . ?
N1 C103 1.554(15) . ?
C100 C101 1.454(16) . ?
C100 C102 1.529(16) . ?
C103 C104 1.505(15) . ?
C103 C105 1.525(17) . ?
C103 C106 1.558(17) . ?
